data_4114034
loop_
_publ_author_name
'Frances H. Stephens'
'Joshua S. Figueroa'
'Paula L. Diaconescu'
'Christopher C. Cummins'

_publ_section_title
;
 Molybdenum-Phosphorus Triple Bond Stabilization by Ancillary Alkoxide
 Ligation: Synthesis and Structure of a Terminal Phosphide
 Tris-1-methylcyclohexanoxide Complex
;
_journal_name_full 'Journal of the American Chemical Society'
_journal_page_first 9264
_journal_page_last 9265
_journal_paper_doi 10.1021/ja0354317
_journal_volume 125
_journal_year 2003
_chemical_formula_sum 'C59 H75 Mo2 N2 O4 P2'
_chemical_formula_weight 1130.03
_chemical_name_common (mu-P2)[Mo(N[i-Pr]Ar)(O-2,6-Me2C6H3)2]2
_chemical_name_systematic
; 
 ? 
;
_space_group_IT_number 56
_symmetry_cell_setting orthorhombic
_symmetry_space_group_name_Hall '-P 2ab 2ac'
_symmetry_space_group_name_H-M 'P c c n'
_atom_sites_solution_hydrogens geom
_atom_sites_solution_primary direct
_atom_sites_solution_secondary difmap
_audit_creation_method SHELXL-97
_cell_angle_alpha 90.00
_cell_angle_beta 90.00
_cell_angle_gamma 90.00
_cell_formula_units_Z 4
_cell_length_a 18.7073(8)
_cell_length_b 16.8765(7)
_cell_length_c 18.0139(7)
_cell_measurement_temperature 183(2)
_cell_volume 5687.2(4)
_computing_cell_refinement 'Bruker SMART'
_computing_data_collection 'Bruker SMART'
_computing_data_reduction 'Bruker SHELXTL'
_computing_molecular_graphics 'Bruker SHELXTL'
_computing_publication_material 'Bruker SHELXTL'
_computing_structure_refinement 'SHELXL-97 (Sheldrick, 1997)'
_computing_structure_solution 'SHELXS-97 (Sheldrick, 1990)'
_diffrn_ambient_temperature 183(2)
_diffrn_measured_fraction_theta_full 0.999
_diffrn_measured_fraction_theta_max 0.999
_diffrn_measurement_device_type 'CCD area detector'
_diffrn_measurement_method 'phi and omega scans'
_diffrn_radiation_monochromator graphite
_diffrn_radiation_source 'fine-focus sealed tube'
_diffrn_radiation_type MoK\a
_diffrn_radiation_wavelength 0.71073
_diffrn_reflns_av_R_equivalents 0.0665
_diffrn_reflns_av_sigmaI/netI 0.0374
_diffrn_reflns_limit_h_max 16
_diffrn_reflns_limit_h_min -20
_diffrn_reflns_limit_k_max 17
_diffrn_reflns_limit_k_min -18
_diffrn_reflns_limit_l_max 20
_diffrn_reflns_limit_l_min -16
_diffrn_reflns_number 22054
_diffrn_reflns_theta_full 23.28
_diffrn_reflns_theta_max 23.28
_diffrn_reflns_theta_min 1.98
_exptl_absorpt_coefficient_mu 0.543
_exptl_absorpt_correction_T_max 0.9734
_exptl_absorpt_correction_T_min 0.9182
_exptl_absorpt_correction_type empirical
_exptl_crystal_colour yellow-brown
_exptl_crystal_density_diffrn 1.320
_exptl_crystal_description Plate
_exptl_crystal_F_000 2356
_exptl_crystal_size_max 0.16
_exptl_crystal_size_mid 0.07
_exptl_crystal_size_min 0.05
_refine_diff_density_max 0.676
_refine_diff_density_min -0.517
_refine_diff_density_rms 0.071
_refine_ls_extinction_coef 0.00006(6)
_refine_ls_extinction_expression Fc^*^=kFc[1+0.001xFc^2^\l^3^/sin(2\q)]^-1/4^
_refine_ls_extinction_method SHELXL
_refine_ls_goodness_of_fit_ref 1.046
_refine_ls_hydrogen_treatment mixed
_refine_ls_matrix_type full
_refine_ls_number_parameters 431
_refine_ls_number_reflns 4095
_refine_ls_number_restraints 0
_refine_ls_restrained_S_all 1.046
_refine_ls_R_factor_all 0.0536
_refine_ls_R_factor_gt 0.0400
_refine_ls_shift/su_max 1.714
_refine_ls_shift/su_mean 0.025
_refine_ls_structure_factor_coef Fsqd
_refine_ls_weighting_details 'calc w=1/[\s^2^(Fo^2^)+(0.0332P)^2^+14.7314P] where P=(Fo^2^+2Fc^2^)/3'
_refine_ls_weighting_scheme calc
_refine_ls_wR_factor_gt 0.0895
_refine_ls_wR_factor_ref 0.0955
_reflns_number_gt 3324
_reflns_number_total 4095
_reflns_threshold_expression >2sigma(I)
_cod_data_source_file ja0354317si20030616_025104_2.cif
_cod_data_source_block 01033m
_cod_original_sg_symbol_H-M 'P 21 21 21'
_cod_database_code 4114034

loop_
_symmetry_equiv_pos_as_xyz
'x, y, z'
'-x+1/2, -y+1/2, z'
'-x, y+1/2, -z+1/2'
'x+1/2, -y, -z+1/2'
'-x, -y, -z'
'x-1/2, y-1/2, -z'
'x, -y-1/2, z-1/2'
'-x-1/2, y, z-1/2'

loop_
_atom_site_label
_atom_site_type_symbol
_atom_site_fract_x
_atom_site_fract_y
_atom_site_fract_z
_atom_site_U_iso_or_equiv
_atom_site_adp_type
_atom_site_occupancy
_atom_site_symmetry_multiplicity
_atom_site_calc_flag
_atom_site_refinement_flags
C2S C 0.7032(8) 0.2163(9) 0.1704(8) 0.216(7) Uiso 1 1 d .
H2SA H 0.6801 0.2560 0.2030 0.259 Uiso 1 1 calc R
H2SB H 0.7266 0.1769 0.2031 0.259 Uiso 1 1 calc R
C1S C 0.6475(6) 0.1760(6) 0.1294(6) 0.148(4) Uiso 1 1 d .
H1SA H 0.6138 0.1515 0.1642 0.222 Uiso 1 1 calc R
H1SB H 0.6689 0.1350 0.0979 0.222 Uiso 1 1 calc R
H1SC H 0.6220 0.2143 0.0982 0.222 Uiso 1 1 calc R
C3S C 0.7500 0.2500 0.1351(8) 0.123(5) Uiso 1 2 d S
H3SA H 0.532(9) 0.379(11) 0.201(10) 0.147 Uiso 0.50 1 d P
Mo Mo 0.272108(18) 0.17379(2) 0.063169(19) 0.02070(14) Uani 1 1 d .
P P 0.30136(6) 0.27408(7) -0.03396(6) 0.0296(3) Uani 1 1 d .
O3 O 0.31664(14) 0.25701(16) 0.12771(14) 0.0225(6) Uani 1 1 d .
C31 C 0.3721(2) 0.2561(2) 0.1783(2) 0.0240(10) Uani 1 1 d .
C26 C 0.1592(2) -0.0168(3) 0.0022(3) 0.0341(11) Uani 1 1 d .
O2 O 0.21321(15) 0.08187(16) 0.08123(15) 0.0279(7) Uani 1 1 d .
N1 N 0.35310(18) 0.1158(2) 0.02346(19) 0.0267(8) Uani 1 1 d .
C12 C 0.3377(2) -0.0245(3) 0.0581(3) 0.0331(11) Uani 1 1 d .
C21 C 0.1752(2) 0.0142(2) 0.0724(3) 0.0294(10) Uani 1 1 d .
C22 C 0.1542(2) -0.0255(3) 0.1378(3) 0.0340(11) Uani 1 1 d .
C24 C 0.0975(3) -0.1255(3) 0.0622(3) 0.0544(15) Uani 1 1 d .
C34 C 0.4821(3) 0.2573(3) 0.2808(3) 0.0404(13) Uani 1 1 d .
C35 C 0.4200(3) 0.2171(3) 0.2959(3) 0.0332(11) Uani 1 1 d .
C36 C 0.3636(2) 0.2148(2) 0.2455(2) 0.0260(10) Uani 1 1 d .
C13 C 0.3452(2) -0.0862(3) 0.1085(3) 0.0354(11) Uani 1 1 d .
C15 C 0.4180(2) -0.0012(3) 0.1865(2) 0.0334(11) Uani 1 1 d .
C11 C 0.3679(2) 0.0493(2) 0.0719(2) 0.0278(10) Uani 1 1 d .
C23 C 0.1152(3) -0.0945(3) 0.1311(3) 0.0488(14) Uani 1 1 d .
C16 C 0.4090(2) 0.0599(3) 0.1358(3) 0.0312(11) Uani 1 1 d .
C32 C 0.4350(2) 0.2959(3) 0.1613(3) 0.0299(11) Uani 1 1 d .
C14 C 0.3853(3) -0.0730(3) 0.1721(3) 0.0375(12) Uani 1 1 d .
C25 C 0.1201(3) -0.0870(3) -0.0005(3) 0.0494(14) Uani 1 1 d .
C33 C 0.4898(3) 0.2947(3) 0.2132(3) 0.0396(13) Uani 1 1 d .
C151 C 0.4622(4) 0.0135(4) 0.2559(4) 0.059(2) Uani 1 1 d .
C361 C 0.2994(3) 0.1646(3) 0.2615(3) 0.0334(11) Uani 1 1 d .
C321 C 0.4463(3) 0.3362(4) 0.0878(3) 0.0430(14) Uani 1 1 d .
C17 C 0.4038(3) 0.1243(3) -0.0401(3) 0.0362(12) Uani 1 1 d .
C261 C 0.1809(4) 0.0229(4) -0.0688(3) 0.0501(15) Uani 1 1 d .
C221 C 0.1744(4) 0.0080(4) 0.2113(3) 0.0468(14) Uani 1 1 d .
C131 C 0.3094(4) -0.1648(4) 0.0965(5) 0.063(2) Uani 1 1 d .
C19 C 0.3962(4) 0.0578(6) -0.0957(4) 0.071(2) Uani 1 1 d .
C18 C 0.4841(5) 0.1307(9) -0.0117(8) 0.085(4) Uani 1 1 d .
H26B H 0.229(2) 0.051(3) -0.063(2) 0.035(13) Uiso 1 1 d .
H23 H 0.105(2) -0.120(3) 0.175(2) 0.029(12) Uiso 1 1 d .
H22C H 0.156(2) -0.021(3) 0.248(3) 0.031(13) Uiso 1 1 d .
H35 H 0.415(2) 0.191(2) 0.341(3) 0.028(12) Uiso 1 1 d .
H14 H 0.391(2) -0.110(3) 0.204(2) 0.029(13) Uiso 1 1 d .
H22B H 0.161(3) 0.059(3) 0.212(3) 0.046(16) Uiso 1 1 d .
H22A H 0.226(3) 0.008(3) 0.217(2) 0.033(13) Uiso 1 1 d .
H36B H 0.285(3) 0.168(3) 0.310(3) 0.053(16) Uiso 1 1 d .
H24 H 0.072(3) -0.177(3) 0.055(3) 0.058(16) Uiso 1 1 d .
H36A H 0.263(3) 0.182(3) 0.238(3) 0.054(17) Uiso 1 1 d .
H33 H 0.534(3) 0.316(3) 0.202(3) 0.048(17) Uiso 1 1 d .
H25 H 0.111(2) -0.108(3) -0.045(3) 0.033(13) Uiso 1 1 d .
H15A H 0.486(2) -0.009(3) 0.258(2) 0.004(13) Uiso 1 1 d .
H16 H 0.428(2) 0.103(3) 0.142(2) 0.031(14) Uiso 1 1 d .
H17 H 0.391(3) 0.176(3) -0.063(3) 0.062(17) Uiso 1 1 d .
H26A H 0.149(3) 0.063(3) -0.078(3) 0.052(17) Uiso 1 1 d .
H13A H 0.272(3) -0.167(3) 0.073(3) 0.06(2) Uiso 1 1 d .
H12 H 0.310(2) -0.030(3) 0.018(3) 0.040(14) Uiso 1 1 d .
H34 H 0.517(3) 0.260(3) 0.312(3) 0.057(17) Uiso 1 1 d .
H18C H 0.512(3) 0.145(3) -0.064(3) 0.067(17) Uiso 1 1 d .
H18B H 0.464(4) 0.135(4) -0.023(4) 0.000(16) Uiso 1 1 d .
H19C H 0.425(3) 0.072(3) -0.139(4) 0.075(19) Uiso 1 1 d .
H26C H 0.181(3) -0.008(4) -0.109(4) 0.08(2) Uiso 1 1 d .
H13B H 0.333(3) -0.197(4) 0.088(3) 0.07(2) Uiso 1 1 d .
H19B H 0.406(4) 0.008(5) -0.069(4) 0.10(3) Uiso 1 1 d .
H18A H 0.484(6) 0.197(6) 0.026(6) 0.20(4) Uiso 1 1 d .
H32C H 0.492(4) 0.337(4) 0.074(3) 0.08(2) Uiso 1 1 d .
H36C H 0.311(3) 0.107(4) 0.258(3) 0.08(2) Uiso 1 1 d .
H32B H 0.437(4) 0.390(5) 0.088(4) 0.10(3) Uiso 1 1 d .
H19A H 0.349(4) 0.060(4) -0.118(4) 0.10(3) Uiso 1 1 d .
H18A H 0.504(5) 0.064(6) 0.008(6) 0.19(4) Uiso 1 1 d .
H32A H 0.429(4) 0.310(5) 0.051(4) 0.11(3) Uiso 1 1 d .

loop_
_atom_site_aniso_label
_atom_site_aniso_U_11
_atom_site_aniso_U_22
_atom_site_aniso_U_33
_atom_site_aniso_U_23
_atom_site_aniso_U_13
_atom_site_aniso_U_12
Mo 0.0208(2) 0.0224(2) 0.0189(2) 0.00079(16) -0.00036(15) -0.00053(16)
P 0.0364(7) 0.0297(6) 0.0226(6) 0.0047(5) 0.0085(5) 0.0069(5)
O3 0.0211(15) 0.0239(15) 0.0226(15) -0.0029(12) -0.0022(13) -0.0005(12)
C31 0.020(2) 0.025(2) 0.028(2) -0.007(2) -0.006(2) 0.0042(18)
C26 0.033(3) 0.031(3) 0.038(3) 0.003(2) -0.006(2) -0.004(2)
O2 0.0303(16) 0.0260(16) 0.0273(17) 0.0005(13) -0.0025(13) -0.0050(13)
N1 0.027(2) 0.0248(19) 0.028(2) 0.0029(16) 0.0012(16) 0.0046(16)
C12 0.031(3) 0.031(3) 0.038(3) -0.001(2) -0.005(2) 0.006(2)
C21 0.022(2) 0.024(2) 0.042(3) 0.001(2) -0.001(2) -0.0027(19)
C22 0.032(3) 0.031(3) 0.039(3) 0.002(2) 0.005(2) -0.005(2)
C24 0.056(4) 0.039(3) 0.068(4) -0.001(3) -0.006(3) -0.022(3)
C34 0.035(3) 0.043(3) 0.043(3) -0.013(3) -0.021(3) 0.005(2)
C35 0.037(3) 0.037(3) 0.026(3) -0.003(2) -0.004(2) 0.006(2)
C36 0.026(2) 0.025(2) 0.026(2) -0.007(2) 0.0017(19) 0.0037(19)
C13 0.028(3) 0.028(3) 0.050(3) 0.003(2) 0.002(2) 0.007(2)
C15 0.031(3) 0.037(3) 0.032(3) 0.001(2) 0.002(2) 0.014(2)
C11 0.025(2) 0.025(2) 0.033(3) 0.001(2) 0.005(2) 0.0081(19)
C23 0.053(3) 0.040(3) 0.054(4) 0.014(3) 0.005(3) -0.012(3)
C16 0.027(3) 0.029(3) 0.038(3) -0.008(2) 0.001(2) 0.005(2)
C32 0.023(2) 0.028(2) 0.038(3) -0.004(2) -0.001(2) 0.0015(19)
C14 0.040(3) 0.034(3) 0.039(3) 0.013(3) 0.004(2) 0.015(2)
C25 0.057(4) 0.042(3) 0.049(4) -0.006(3) -0.019(3) -0.015(3)
C33 0.025(3) 0.038(3) 0.055(4) -0.007(3) -0.005(3) -0.005(2)
C151 0.066(5) 0.060(4) 0.051(4) -0.008(3) -0.022(3) 0.038(4)
C361 0.037(3) 0.038(3) 0.025(3) 0.007(2) -0.003(2) -0.001(2)
C321 0.028(3) 0.048(4) 0.053(4) 0.009(3) 0.005(3) -0.008(3)
C17 0.035(3) 0.038(3) 0.036(3) 0.009(2) 0.010(2) 0.013(2)
C261 0.066(4) 0.050(4) 0.034(3) -0.002(3) -0.012(3) -0.011(3)
C221 0.063(4) 0.040(4) 0.037(3) 0.008(3) 0.008(3) -0.015(3)
C131 0.052(4) 0.029(3) 0.107(6) 0.003(3) -0.018(4) 0.001(3)
C19 0.068(5) 0.101(6) 0.043(4) -0.019(4) 0.020(4) -0.010(4)
C18 0.030(6) 0.133(10) 0.093(8) -0.001(6) 0.015(6) -0.009(6)

loop_
_atom_type_symbol
_atom_type_description
_atom_type_scat_dispersion_real
_atom_type_scat_dispersion_imag
_atom_type_scat_source
C C 0.0033 0.0016 'International Tables Vol C Tables 4.2.6.8 and 6.1.1.4'
H H 0.0000 0.0000 'International Tables Vol C Tables 4.2.6.8 and 6.1.1.4'
O O 0.0106 0.0060 'International Tables Vol C Tables 4.2.6.8 and 6.1.1.4'
P P 0.1023 0.0942 'International Tables Vol C Tables 4.2.6.8 and 6.1.1.4'
Mo Mo -1.6832 0.6857 'International Tables Vol C Tables 4.2.6.8 and 6.1.1.4'
N N 0.0061 0.0033 'International Tables Vol C Tables 4.2.6.8 and 6.1.1.4'

loop_
_geom_angle_atom_site_label_1
_geom_angle_atom_site_label_2
_geom_angle_atom_site_label_3
_geom_angle
_geom_angle_site_symmetry_1
_geom_angle_site_symmetry_3
C3S C2S C1S 117.9(14) . .
C2S C3S C2S 117(2) 2_655 .
O2 Mo N1 95.89(13) . .
O2 Mo O3 134.63(11) . .
N1 Mo O3 104.04(13) . .
O2 Mo O3 84.97(11) . 2
N1 Mo O3 171.58(12) . 2
O3 Mo O3 69.94(13) . 2
O2 Mo P 95.21(9) . 2
N1 Mo P 111.37(11) . 2
O3 Mo P 113.90(8) . 2
O3 Mo P 76.83(7) 2 2
O2 Mo P 142.05(9) . .
N1 Mo P 84.96(10) . .
O3 Mo P 80.81(8) . .
O3 Mo P 99.53(7) 2 .
P Mo P 50.49(6) 2 .
O2 Mo Mo 126.18(9) . 2
N1 Mo Mo 135.98(10) . 2
O3 Mo Mo 57.33(8) . 2
O3 Mo Mo 46.17(6) 2 2
P Mo Mo 58.27(3) 2 2
P Mo Mo 54.65(3) . 2
P P Mo 67.30(4) 2 2
P P Mo 62.21(4) 2 .
Mo P Mo 67.08(3) 2 .
C31 O3 Mo 133.4(2) . .
C31 O3 Mo 150.1(2) . 2
Mo O3 Mo 76.50(9) . 2
O3 C31 C32 119.1(4) . .
O3 C31 C36 119.3(4) . .
C32 C31 C36 121.6(4) . .
C25 C26 C21 117.6(5) . .
C25 C26 C261 119.4(5) . .
C21 C26 C261 123.0(4) . .
C21 O2 Mo 163.2(3) . .
C11 N1 C17 114.5(3) . .
C11 N1 Mo 108.6(3) . .
C17 N1 Mo 136.9(3) . .
C13 C12 C11 120.9(5) . .
O2 C21 C26 122.3(4) . .
O2 C21 C22 116.5(4) . .
C26 C21 C22 121.1(4) . .
C23 C22 C21 118.3(5) . .
C23 C22 C221 122.2(5) . .
C21 C22 C221 119.5(4) . .
C25 C24 C23 119.1(5) . .
C35 C34 C33 119.4(5) . .
C34 C35 C36 121.7(5) . .
C35 C36 C31 117.5(4) . .
C35 C36 C361 119.9(4) . .
C31 C36 C361 122.4(4) . .
C14 C13 C12 118.3(4) . .
C14 C13 C131 120.1(5) . .
C12 C13 C131 121.5(5) . .
C14 C15 C16 118.3(4) . .
C14 C15 C151 122.6(5) . .
C16 C15 C151 119.0(5) . .
C12 C11 C16 119.2(4) . .
C12 C11 N1 120.6(4) . .
C16 C11 N1 120.1(4) . .
C22 C23 C24 121.5(5) . .
C15 C16 C11 120.9(5) . .
C33 C32 C31 118.1(4) . .
C33 C32 C321 119.7(4) . .
C31 C32 C321 122.1(4) . .
C15 C14 C13 122.4(5) . .
C24 C25 C26 122.4(5) . .
C34 C33 C32 121.6(5) . .
N1 C17 C19 112.1(5) . .
N1 C17 C18 111.1(6) . .
C19 C17 C18 110.6(7) . .

loop_
_geom_bond_atom_site_label_1
_geom_bond_atom_site_label_2
_geom_bond_distance
_geom_bond_site_symmetry_2
C2S C3S 1.222(14) .
C2S C1S 1.448(15) .
C3S C2S 1.222(14) 2_655
Mo O2 1.930(3) .
Mo N1 1.940(3) .
Mo O3 2.005(3) .
Mo O3 2.339(3) 2
Mo P 2.3926(12) 2
Mo P 2.4951(12) .
Mo Mo 2.7021(7) 2
P P 2.086(2) 2
P Mo 2.3926(12) 2
O3 C31 1.380(5) .
O3 Mo 2.339(3) 2
C31 C32 1.389(6) .
C31 C36 1.407(6) .
C26 C25 1.393(7) .
C26 C21 1.400(6) .
C26 C261 1.501(7) .
O2 C21 1.355(5) .
N1 C11 1.449(5) .
N1 C17 1.494(5) .
C12 C13 1.389(7) .
C12 C11 1.390(6) .
C21 C22 1.412(6) .
C22 C23 1.381(7) .
C22 C221 1.488(7) .
C24 C25 1.370(8) .
C24 C23 1.387(8) .
C34 C35 1.372(7) .
C34 C33 1.379(7) .
C35 C36 1.391(6) .
C36 C361 1.497(6) .
C13 C14 1.387(7) .
C13 C131 1.502(8) .
C15 C14 1.382(7) .
C15 C16 1.388(7) .
C15 C151 1.519(8) .
C11 C16 1.396(6) .
C32 C33 1.387(6) .
C32 C321 1.504(7) .
C17 C19 1.512(8) .
C17 C18 1.590(11) .
